data_4120042
loop_
_publ_author_name
'N.N. Bhuvan Kumar'
'Olga A. Mukhina'
'Andrei G. Kutateladze'

_publ_contact_author_address
;Department of Chemistry and Biochemistry
University of Denver
FW Olin Hall, 202
2190 E. Iliff Ave
Denver, CO 80208
;
_publ_contact_author_email akutatel.edu
_publ_contact_author_fax 303-871-2254
_publ_contact_author_name 'Andrei Kutateladze'
_publ_contact_author_phone 303-871-2995
_publ_section_title
;
 Photoassisted Synthesis of Enantiopure Alkaloid Mimics Possessing
 Unprecedented Polyheterocyclic Cores
;
_journal_name_full 'Journal of the American Chemical Society'
_journal_page_first 9608
_journal_page_last 9611
_journal_paper_doi 10.1021/ja4042109
_journal_volume 135
_journal_year 2013
_chemical_formula_moiety 'C29 H26 N4 O3'
_chemical_formula_sum 'C29 H26 N4 O3'
_chemical_formula_weight 478.54
_chemical_name_systematic
;
3S,5R,7R,8R,11R-8-Hydroxy-3-benzyl-8-methyl-5-(4-oxo-3H-quinazolin-3-yl)-
9,10-benzo-2-oxo-1,4-diazatricyclo[5.3.1.0^4,11^]undec-9-ene
;
_space_group_IT_number 2
_symmetry_cell_setting triclinic
_symmetry_space_group_name_Hall '-P 1'
_symmetry_space_group_name_H-M 'P -1'
_atom_sites_solution_hydrogens geom
_atom_sites_solution_primary direct
_atom_sites_solution_secondary difmap
_audit_creation_method SHELXL-97
_cell_angle_alpha 78.6920(10)
_cell_angle_beta 72.1300(10)
_cell_angle_gamma 89.4920(10)
_cell_formula_units_Z 2
_cell_length_a 8.40060(10)
_cell_length_b 11.4567(2)
_cell_length_c 13.1736(2)
_cell_measurement_reflns_used 9952
_cell_measurement_temperature 296(2)
_cell_measurement_theta_max 26.67
_cell_measurement_theta_min 2.57
_cell_volume 1181.49(3)
_computing_cell_refinement 'Bruker SAINT'
_computing_data_collection 'Bruker APEX2'
_computing_data_reduction 'Bruker SAINT'
_computing_molecular_graphics 'Bruker SHELXTL'
_computing_publication_material 'Bruker SHELXTL'
_computing_structure_refinement 'SHELXL-97 (Sheldrick, 2008)'
_computing_structure_solution 'SHELXS-97 (Sheldrick, 2008)'
_diffrn_ambient_temperature 296(2)
_diffrn_detector_area_resol_mean 8.33
_diffrn_measured_fraction_theta_full 0.999
_diffrn_measured_fraction_theta_max 0.999
_diffrn_measurement_device_type 'Bruker D8 APEX II Diffractometer'
_diffrn_measurement_method '\f and \w scans'
_diffrn_radiation_monochromator graphite
_diffrn_radiation_source 'fine-focus sealed tube'
_diffrn_radiation_type MoK\a
_diffrn_radiation_wavelength 0.71073
_diffrn_reflns_av_R_equivalents 0.0238
_diffrn_reflns_av_sigmaI/netI 0.0108
_diffrn_reflns_limit_h_max 10
_diffrn_reflns_limit_h_min -10
_diffrn_reflns_limit_k_max 13
_diffrn_reflns_limit_k_min -13
_diffrn_reflns_limit_l_max 15
_diffrn_reflns_limit_l_min -15
_diffrn_reflns_number 33125
_diffrn_reflns_theta_full 25.35
_diffrn_reflns_theta_max 25.35
_diffrn_reflns_theta_min 1.66
_exptl_absorpt_coefficient_mu 0.089
_exptl_absorpt_correction_T_max 0.9885
_exptl_absorpt_correction_T_min 0.9444
_exptl_absorpt_correction_type multi-scan
_exptl_crystal_colour colourless
_exptl_crystal_density_diffrn 1.345
_exptl_crystal_description block
_exptl_crystal_F_000 504
_exptl_crystal_size_max 0.65
_exptl_crystal_size_mid 0.25
_exptl_crystal_size_min 0.13
_refine_diff_density_max 0.161
_refine_diff_density_min -0.188
_refine_diff_density_rms 0.038
_refine_ls_extinction_method none
_refine_ls_goodness_of_fit_ref 0.999
_refine_ls_matrix_type full
_refine_ls_number_parameters 327
_refine_ls_number_reflns 4302
_refine_ls_number_restraints 0
_refine_ls_restrained_S_all 0.999
_refine_ls_R_factor_all 0.0388
_refine_ls_R_factor_gt 0.0342
_refine_ls_shift/su_max 0.000
_refine_ls_shift/su_mean 0.000
_refine_ls_structure_factor_coef Fsqd
_refine_ls_weighting_details 'calc w=1/[\s^2^(Fo^2^)+(0.0495P)^2^+0.2662P] where P=(Fo^2^+2Fc^2^)/3'
_refine_ls_weighting_scheme calc
_refine_ls_wR_factor_gt 0.0891
_refine_ls_wR_factor_ref 0.0940
_reflns_number_gt 3805
_reflns_number_total 4302
_reflns_threshold_expression >2sigma(I)
_cod_data_source_file ja4042109_si_002_01.cif
_cod_data_source_block 22
_cod_original_sg_symbol_H-M 'P -1 '
_cod_database_code 4120042

loop_
_symmetry_equiv_pos_as_xyz
'x, y, z'
'-x, -y, -z'

loop_
_atom_site_label
_atom_site_type_symbol
_atom_site_fract_x
_atom_site_fract_y
_atom_site_fract_z
_atom_site_U_iso_or_equiv
_atom_site_adp_type
_atom_site_occupancy
_atom_site_symmetry_multiplicity
_atom_site_calc_flag
_atom_site_refinement_flags
O1 O 0.43150(11) 0.57900(9) 0.27195(8) 0.0502(2) Uani 1 1 d .
H1 H 0.4470 0.6141 0.2089 0.075 Uiso 1 1 calc R
O2 O 0.54333(12) 0.29685(8) -0.05053(7) 0.0495(2) Uani 1 1 d .
O3 O -0.17520(12) 0.53143(9) 0.12226(8) 0.0556(3) Uani 1 1 d .
N1 N 0.09635(12) 0.30866(9) 0.18292(8) 0.0368(2) Uani 1 1 d .
N2 N 0.36357(12) 0.22167(8) 0.11766(8) 0.0359(2) Uani 1 1 d .
N3 N -0.01285(12) 0.48213(9) 0.23643(8) 0.0376(2) Uani 1 1 d .
N4 N 0.39386(14) 0.03466(9) 0.22279(9) 0.0465(3) Uani 1 1 d .
C1 C -0.3679(2) 0.12845(17) 0.51640(14) 0.0728(5) Uani 1 1 d .
H1A H -0.4073 0.1008 0.5914 0.087 Uiso 1 1 calc R
C2 C -0.4149(2) 0.23612(17) 0.47033(13) 0.0687(4) Uani 1 1 d .
H2 H -0.4848 0.2821 0.5145 0.082 Uiso 1 1 calc R
C3 C -0.35868(17) 0.27627(14) 0.35865(12) 0.0561(4) Uani 1 1 d .
H3 H -0.3920 0.3488 0.3280 0.067 Uiso 1 1 calc R
C4 C -0.25301(16) 0.20930(12) 0.29195(11) 0.0460(3) Uani 1 1 d .
C5 C -0.18630(17) 0.25248(13) 0.17088(11) 0.0506(3) Uani 1 1 d .
H5A H -0.2758 0.2881 0.1453 0.061 Uiso 1 1 calc R
H5B H -0.1526 0.1844 0.1371 0.061 Uiso 1 1 calc R
C6 C -0.03680(15) 0.34386(12) 0.13335(10) 0.0421(3) Uani 1 1 d .
H6 H 0.0116 0.3552 0.0541 0.051 Uiso 1 1 calc R
C7 C 0.26690(14) 0.33135(10) 0.10716(9) 0.0370(3) Uani 1 1 d .
H7 H 0.2628 0.3545 0.0324 0.044 Uiso 1 1 calc R
C8 C 0.50387(15) 0.21558(10) 0.02977(9) 0.0372(3) Uani 1 1 d .
C9 C 0.59404(14) 0.10768(10) 0.04270(10) 0.0379(3) Uani 1 1 d .
C10 C 0.73705(16) 0.09049(13) -0.04071(11) 0.0472(3) Uani 1 1 d .
H10 H 0.7760 0.1486 -0.1041 0.057 Uiso 1 1 calc R
C11 C 0.81925(17) -0.01258(14) -0.02825(13) 0.0557(4) Uani 1 1 d .
H11 H 0.9145 -0.0243 -0.0833 0.067 Uiso 1 1 calc R
C12 C 0.76120(19) -0.09966(14) 0.06614(13) 0.0582(4) Uani 1 1 d .
H12 H 0.8177 -0.1694 0.0735 0.070 Uiso 1 1 calc R
C13 C -0.2060(2) 0.10210(13) 0.34042(14) 0.0649(4) Uani 1 1 d .
H13 H -0.1347 0.0561 0.2971 0.078 Uiso 1 1 calc R
C14 C -0.2628(3) 0.06228(15) 0.45125(16) 0.0770(5) Uani 1 1 d .
H14 H -0.2296 -0.0101 0.4822 0.092 Uiso 1 1 calc R
C15 C -0.08697(15) 0.46390(11) 0.16183(9) 0.0409(3) Uani 1 1 d .
C16 C 0.08055(14) 0.37917(10) 0.26740(9) 0.0344(3) Uani 1 1 d .
H16 H 0.0208 0.3329 0.3401 0.041 Uiso 1 1 calc R
C17 C 0.34488(15) 0.43423(10) 0.13650(10) 0.0397(3) Uani 1 1 d .
H17A H 0.3218 0.5105 0.0981 0.048 Uiso 1 1 calc R
H17B H 0.4651 0.4287 0.1202 0.048 Uiso 1 1 calc R
C18 C 0.25783(14) 0.41709(10) 0.25904(9) 0.0360(3) Uani 1 1 d .
H18 H 0.3053 0.3488 0.2949 0.043 Uiso 1 1 calc R
C19 C 0.26721(14) 0.52196(11) 0.31466(10) 0.0388(3) Uani 1 1 d .
C20 C 0.24317(18) 0.47381(13) 0.43542(11) 0.0522(3) Uani 1 1 d .
H20A H 0.3317 0.4226 0.4428 0.078 Uiso 1 1 calc R
H20B H 0.1373 0.4295 0.4684 0.078 Uiso 1 1 calc R
H20C H 0.2454 0.5391 0.4709 0.078 Uiso 1 1 calc R
C21 C 0.13455(15) 0.61201(11) 0.30552(9) 0.0396(3) Uani 1 1 d .
C22 C 0.14555(18) 0.71966(12) 0.33715(12) 0.0522(3) Uani 1 1 d .
H22 H 0.2386 0.7379 0.3564 0.063 Uiso 1 1 calc R
C23 C 0.0218(2) 0.80013(13) 0.34071(13) 0.0601(4) Uani 1 1 d .
H23 H 0.0323 0.8720 0.3615 0.072 Uiso 1 1 calc R
C24 C -0.1169(2) 0.77353(13) 0.31341(12) 0.0580(4) Uani 1 1 d .
H24 H -0.2017 0.8268 0.3175 0.070 Uiso 1 1 calc R
C25 C -0.13164(17) 0.66869(12) 0.28002(11) 0.0488(3) Uani 1 1 d .
H25 H -0.2257 0.6513 0.2614 0.059 Uiso 1 1 calc R
C26 C -0.00437(15) 0.58852(10) 0.27433(9) 0.0385(3) Uani 1 1 d .
C27 C 0.53560(16) 0.02100(11) 0.13839(10) 0.0410(3) Uani 1 1 d .
C28 C 0.31778(16) 0.13121(11) 0.20803(10) 0.0422(3) Uani 1 1 d .
H28 H 0.2224 0.1407 0.2640 0.051 Uiso 1 1 calc R
C29 C 0.62157(19) -0.08387(13) 0.14852(12) 0.0531(3) Uani 1 1 d .
H29 H 0.5838 -0.1429 0.2113 0.064 Uiso 1 1 calc R

loop_
_atom_site_aniso_label
_atom_site_aniso_U_11
_atom_site_aniso_U_22
_atom_site_aniso_U_33
_atom_site_aniso_U_23
_atom_site_aniso_U_13
_atom_site_aniso_U_12
O1 0.0384(5) 0.0615(6) 0.0510(5) -0.0154(5) -0.0117(4) -0.0051(4)
O2 0.0529(5) 0.0395(5) 0.0423(5) -0.0009(4) 0.0008(4) -0.0035(4)
O3 0.0542(6) 0.0664(6) 0.0496(5) -0.0037(5) -0.0263(5) 0.0164(5)
N1 0.0357(5) 0.0397(5) 0.0325(5) -0.0050(4) -0.0082(4) 0.0006(4)
N2 0.0389(5) 0.0326(5) 0.0332(5) -0.0048(4) -0.0079(4) 0.0008(4)
N3 0.0357(5) 0.0396(5) 0.0367(5) -0.0036(4) -0.0131(4) 0.0058(4)
N4 0.0561(7) 0.0408(6) 0.0398(6) -0.0028(4) -0.0143(5) 0.0060(5)
C1 0.0798(11) 0.0756(11) 0.0539(9) 0.0040(8) -0.0175(8) -0.0140(9)
C2 0.0599(9) 0.0799(11) 0.0575(9) -0.0126(8) -0.0062(7) 0.0065(8)
C3 0.0433(7) 0.0618(9) 0.0583(9) -0.0055(7) -0.0130(6) 0.0059(6)
C4 0.0378(6) 0.0468(7) 0.0549(8) -0.0105(6) -0.0164(6) -0.0073(5)
C5 0.0473(7) 0.0585(8) 0.0529(8) -0.0183(6) -0.0211(6) -0.0012(6)
C6 0.0410(7) 0.0521(7) 0.0330(6) -0.0058(5) -0.0127(5) 0.0019(5)
C7 0.0391(6) 0.0339(6) 0.0322(6) -0.0018(5) -0.0059(5) 0.0028(5)
C8 0.0377(6) 0.0352(6) 0.0373(6) -0.0089(5) -0.0086(5) -0.0053(5)
C9 0.0354(6) 0.0395(6) 0.0434(7) -0.0146(5) -0.0151(5) -0.0008(5)
C10 0.0388(7) 0.0540(8) 0.0509(8) -0.0178(6) -0.0122(6) 0.0000(6)
C11 0.0414(7) 0.0697(9) 0.0665(9) -0.0329(8) -0.0206(7) 0.0144(7)
C12 0.0585(9) 0.0585(9) 0.0736(10) -0.0273(8) -0.0355(8) 0.0225(7)
C13 0.0721(10) 0.0437(8) 0.0732(11) -0.0104(7) -0.0151(8) 0.0015(7)
C14 0.0944(13) 0.0495(9) 0.0776(12) 0.0059(8) -0.0245(10) 0.0016(9)
C15 0.0361(6) 0.0495(7) 0.0334(6) -0.0001(5) -0.0105(5) 0.0018(5)
C16 0.0350(6) 0.0352(6) 0.0296(5) -0.0012(4) -0.0086(5) 0.0030(5)
C17 0.0375(6) 0.0346(6) 0.0394(6) -0.0056(5) -0.0022(5) 0.0002(5)
C18 0.0327(6) 0.0361(6) 0.0362(6) -0.0027(5) -0.0092(5) 0.0046(5)
C19 0.0341(6) 0.0449(7) 0.0363(6) -0.0073(5) -0.0099(5) 0.0024(5)
C20 0.0552(8) 0.0628(9) 0.0400(7) -0.0101(6) -0.0172(6) 0.0147(7)
C21 0.0411(6) 0.0396(6) 0.0337(6) -0.0041(5) -0.0074(5) 0.0025(5)
C22 0.0548(8) 0.0482(8) 0.0559(8) -0.0148(6) -0.0178(7) 0.0031(6)
C23 0.0732(10) 0.0426(7) 0.0659(9) -0.0178(7) -0.0197(8) 0.0111(7)
C24 0.0650(9) 0.0472(8) 0.0609(9) -0.0107(7) -0.0187(7) 0.0216(7)
C25 0.0483(7) 0.0492(7) 0.0486(7) -0.0069(6) -0.0166(6) 0.0135(6)
C26 0.0403(6) 0.0374(6) 0.0330(6) -0.0014(5) -0.0081(5) 0.0052(5)
C27 0.0441(7) 0.0414(7) 0.0444(7) -0.0126(5) -0.0213(6) 0.0036(5)
C28 0.0481(7) 0.0399(7) 0.0334(6) -0.0030(5) -0.0078(5) 0.0024(5)
C29 0.0620(9) 0.0479(8) 0.0584(8) -0.0124(6) -0.0312(7) 0.0127(6)

loop_
_atom_type_symbol
_atom_type_description
_atom_type_scat_dispersion_real
_atom_type_scat_dispersion_imag
_atom_type_scat_source
C C 0.0033 0.0016 'International Tables Vol C Tables 4.2.6.8 and 6.1.1.4'
H H 0.0000 0.0000 'International Tables Vol C Tables 4.2.6.8 and 6.1.1.4'
N N 0.0061 0.0033 'International Tables Vol C Tables 4.2.6.8 and 6.1.1.4'
O O 0.0106 0.0060 'International Tables Vol C Tables 4.2.6.8 and 6.1.1.4'

loop_
_geom_angle_atom_site_label_1
_geom_angle_atom_site_label_2
_geom_angle_atom_site_label_3
_geom_angle
C19 O1 H1 109.5
C7 N1 C16 107.61(9)
C7 N1 C6 114.63(9)
C16 N1 C6 106.90(9)
C28 N2 C8 121.11(10)
C28 N2 C7 122.74(10)
C8 N2 C7 116.15(9)
C15 N3 C26 127.33(10)
C15 N3 C16 111.73(10)
C26 N3 C16 120.58(9)
C28 N4 C27 116.40(11)
C14 C1 C2 119.59(16)
C14 C1 H1A 120.2
C2 C1 H1A 120.2
C1 C2 C3 120.23(16)
C1 C2 H2 119.9
C3 C2 H2 119.9
C4 C3 C2 120.52(15)
C4 C3 H3 119.7
C2 C3 H3 119.7
C13 C4 C3 118.09(14)
C13 C4 C5 120.32(13)
C3 C4 C5 121.57(13)
C4 C5 C6 114.25(10)
C4 C5 H5A 108.7
C6 C5 H5A 108.7
C4 C5 H5B 108.7
C6 C5 H5B 108.7
H5A C5 H5B 107.6
N1 C6 C15 104.88(10)
N1 C6 C5 113.98(10)
C15 C6 C5 112.41(10)
N1 C6 H6 108.5
C15 C6 H6 108.5
C5 C6 H6 108.5
N1 C7 N2 110.01(9)
N1 C7 C17 106.53(9)
N2 C7 C17 111.46(10)
N1 C7 H7 109.6
N2 C7 H7 109.6
C17 C7 H7 109.6
O2 C8 N2 120.49(11)
O2 C8 C9 124.92(11)
N2 C8 C9 114.59(10)
C10 C9 C27 120.50(12)
C10 C9 C8 120.07(11)
C27 C9 C8 119.42(11)
C11 C10 C9 119.48(13)
C11 C10 H10 120.3
C9 C10 H10 120.3
C10 C11 C12 120.41(13)
C10 C11 H11 119.8
C12 C11 H11 119.8
C29 C12 C11 120.72(13)
C29 C12 H12 119.6
C11 C12 H12 119.6
C14 C13 C4 121.21(16)
C14 C13 H13 119.4
C4 C13 H13 119.4
C13 C14 C1 120.35(16)
C13 C14 H14 119.8
C1 C14 H14 119.8
O3 C15 N3 127.20(12)
O3 C15 C6 125.19(12)
N3 C15 C6 107.60(10)
N1 C16 N3 104.36(9)
N1 C16 C18 106.38(9)
N3 C16 C18 111.47(9)
N1 C16 H16 111.4
N3 C16 H16 111.4
C18 C16 H16 111.4
C7 C17 C18 102.44(9)
C7 C17 H17A 111.3
C18 C17 H17A 111.3
C7 C17 H17B 111.3
C18 C17 H17B 111.3
H17A C17 H17B 109.2
C16 C18 C17 101.27(9)
C16 C18 C19 113.78(9)
C17 C18 C19 118.12(9)
C16 C18 H18 107.7
C17 C18 H18 107.7
C19 C18 H18 107.7
O1 C19 C21 110.86(10)
O1 C19 C20 105.09(10)
C21 C19 C20 108.31(10)
O1 C19 C18 110.06(9)
C21 C19 C18 113.00(10)
C20 C19 C18 109.19(10)
C19 C20 H20A 109.5
C19 C20 H20B 109.5
H20A C20 H20B 109.5
C19 C20 H20C 109.5
H20A C20 H20C 109.5
H20B C20 H20C 109.5
C22 C21 C26 117.87(12)
C22 C21 C19 118.63(11)
C26 C21 C19 123.33(11)
C23 C22 C21 121.63(14)
C23 C22 H22 119.2
C21 C22 H22 119.2
C24 C23 C22 119.63(14)
C24 C23 H23 120.2
C22 C23 H23 120.2
C23 C24 C25 120.62(13)
C23 C24 H24 119.7
C25 C24 H24 119.7
C24 C25 C26 119.56(13)
C24 C25 H25 120.2
C26 C25 H25 120.2
C25 C26 C21 120.61(12)
C25 C26 N3 120.90(11)
C21 C26 N3 118.49(10)
N4 C27 C29 119.07(12)
N4 C27 C9 122.18(11)
C29 C27 C9 118.74(12)
N4 C28 N2 126.30(12)
N4 C28 H28 116.9
N2 C28 H28 116.9
C12 C29 C27 120.14(14)
C12 C29 H29 119.9
C27 C29 H29 119.9

loop_
_geom_bond_atom_site_label_1
_geom_bond_atom_site_label_2
_geom_bond_distance
O1 C19 1.4295(14)
O1 H1 0.8200
O2 C8 1.2246(14)
O3 C15 1.2201(14)
N1 C7 1.4640(15)
N1 C16 1.4727(15)
N1 C6 1.4755(15)
N2 C28 1.3717(15)
N2 C8 1.3883(15)
N2 C7 1.4967(14)
N3 C15 1.3622(16)
N3 C26 1.4149(16)
N3 C16 1.4713(14)
N4 C28 1.2842(16)
N4 C27 1.3896(17)
C1 C14 1.367(3)
C1 C2 1.375(2)
C1 H1A 0.9300
C2 C3 1.382(2)
C2 H2 0.9300
C3 C4 1.387(2)
C3 H3 0.9300
C4 C13 1.382(2)
C4 C5 1.4999(19)
C5 C6 1.5352(18)
C5 H5A 0.9700
C5 H5B 0.9700
C6 C15 1.5181(19)
C6 H6 0.9800
C7 C17 1.5217(17)
C7 H7 0.9800
C8 C9 1.4528(17)
C9 C10 1.4000(18)
C9 C27 1.3980(17)
C10 C11 1.370(2)
C10 H10 0.9300
C11 C12 1.389(2)
C11 H11 0.9300
C12 C29 1.371(2)
C12 H12 0.9300
C13 C14 1.372(2)
C13 H13 0.9300
C14 H14 0.9300
C16 C18 1.5201(16)
C16 H16 0.9800
C17 C18 1.5274(16)
C17 H17A 0.9700
C17 H17B 0.9700
C18 C19 1.5391(17)
C18 H18 0.9800
C19 C21 1.5278(17)
C19 C20 1.5285(17)
C20 H20A 0.9600
C20 H20B 0.9600
C20 H20C 0.9600
C21 C22 1.3893(19)
C21 C26 1.3951(18)
C22 C23 1.379(2)
C22 H22 0.9300
C23 C24 1.374(2)
C23 H23 0.9300
C24 C25 1.376(2)
C24 H24 0.9300
C25 C26 1.3975(17)
C25 H25 0.9300
C27 C29 1.4013(18)
C28 H28 0.9300
C29 H29 0.9300
